data_4512253
loop_
_publ_author_name
'Pi\~neiro-L\'opez, Luc\'ia'
'Arc\'is-Castillo, Zulema'
'Mu\~noz, M. Carmen'
'Real, Jos\'e A.'

_publ_section_title
;
 Clathration of Five-Membered Aromatic Rings in the Bimetallic Spin
 Crossover Metal--Organic Framework [Fe(TPT)2/3{MI(CN)2}2]&#x00B7;G (MI=
 Ag, Au)
;
_journal_issue 12
_journal_name_full 'Crystal Growth &amp; Design'
_journal_page_first 6311
_journal_paper_doi 10.1021/cg5010616
_journal_volume 14
_journal_year 2014
_chemical_formula_sum 'C22 H15.5 Ag2 Fe N9.5'
_chemical_formula_weight 684.53
_chemical_name_systematic
;
 ?
;
_space_group_IT_number 166
_symmetry_cell_setting trigonal
_symmetry_space_group_name_Hall '-R 3 2"'
_symmetry_space_group_name_H-M 'R -3 m :H'
_atom_sites_solution_hydrogens geom
_atom_sites_solution_primary direct
_atom_sites_solution_secondary difmap
_audit_creation_method SHELXL-97
_cell_angle_alpha 90.00
_cell_angle_beta 90.00
_cell_angle_gamma 120.00
_cell_formula_units_Z 9
_cell_length_a 26.8913(12)
_cell_length_b 26.8913(12)
_cell_length_c 10.0069(7)
_cell_measurement_reflns_used 100
_cell_measurement_temperature 300(1)
_cell_measurement_theta_max 20
_cell_measurement_theta_min 12
_cell_volume 6266.9(6)
_computing_cell_refinement 'HKL DENZO'
_computing_data_collection COLLECT
_computing_data_reduction 'HKL DENZO and SCALEPACK'
_computing_structure_refinement 'SHELXL-97 (Sheldrick, 2008)'
_computing_structure_solution SHELXS-97
_diffrn_ambient_temperature 300(1)
_diffrn_measured_fraction_theta_full 0.997
_diffrn_measured_fraction_theta_max 0.919
_diffrn_radiation_monochromator graphite
_diffrn_radiation_source 'fine-focus sealed tube'
_diffrn_radiation_type MoK\a
_diffrn_radiation_wavelength 0.71073
_diffrn_reflns_av_R_equivalents 0.0293
_diffrn_reflns_av_sigmaI/netI 0.0315
_diffrn_reflns_limit_h_max 27
_diffrn_reflns_limit_h_min -34
_diffrn_reflns_limit_k_max 34
_diffrn_reflns_limit_k_min -36
_diffrn_reflns_limit_l_max 9
_diffrn_reflns_limit_l_min -14
_diffrn_reflns_number 7505
_diffrn_reflns_theta_full 25.00
_diffrn_reflns_theta_max 30.61
_diffrn_reflns_theta_min 3.03
_exptl_absorpt_coefficient_mu 1.933
_exptl_absorpt_correction_T_max 0.8607
_exptl_absorpt_correction_T_min 0.8302
_exptl_absorpt_correction_type empirical
_exptl_absorpt_process_details 'Empirical absorption correction:XABS2'
_exptl_crystal_colour red
_exptl_crystal_density_diffrn 1.632
_exptl_crystal_density_method 'not measured'
_exptl_crystal_description prismatic
_exptl_crystal_F_000 3006
_exptl_crystal_size_max 0.10
_exptl_crystal_size_mid 0.10
_exptl_crystal_size_min 0.08
_refine_diff_density_max 1.338
_refine_diff_density_min -1.246
_refine_diff_density_rms 0.151
_refine_ls_extinction_method none
_refine_ls_goodness_of_fit_ref 1.096
_refine_ls_hydrogen_treatment mixed
_refine_ls_matrix_type full
_refine_ls_number_parameters 94
_refine_ls_number_reflns 2101
_refine_ls_number_restraints 1
_refine_ls_restrained_S_all 1.096
_refine_ls_R_factor_all 0.0934
_refine_ls_R_factor_gt 0.0654
_refine_ls_shift/su_max 0.025
_refine_ls_shift/su_mean 0.012
_refine_ls_structure_factor_coef Fsqd
_refine_ls_weighting_details 'calc w=1/[\s^2^(Fo^2^)+(0.1265P)^2^+25.3970P] where P=(Fo^2^+2Fc^2^)/3'
_refine_ls_weighting_scheme calc
_refine_ls_wR_factor_gt 0.2118
_refine_ls_wR_factor_ref 0.2380
_reflns_number_gt 1414
_reflns_number_total 2101
_reflns_threshold_expression >2sigma(I)
_cod_data_source_file cg5010616_si_004.cif
_cod_data_source_block shelxl
_cod_depositor_comments 'Adding full bibliography for 4512243--4512254.cif.'
_cod_original_sg_symbol_H-M R-3m
_cod_original_formula_sum 'C22 H15.50 Ag2 Fe N9.50'
_cod_database_code 4512253

loop_
_symmetry_equiv_pos_as_xyz
'x, y, z'
'-y, x-y, z'
'-x+y, -x, z'
'x-y, -y, -z'
'-x, -x+y, -z'
'y, x, -z'
'x+2/3, y+1/3, z+1/3'
'-y+2/3, x-y+1/3, z+1/3'
'-x+y+2/3, -x+1/3, z+1/3'
'x-y+2/3, -y+1/3, -z+1/3'
'-x+2/3, -x+y+1/3, -z+1/3'
'y+2/3, x+1/3, -z+1/3'
'x+1/3, y+2/3, z+2/3'
'-y+1/3, x-y+2/3, z+2/3'
'-x+y+1/3, -x+2/3, z+2/3'
'x-y+1/3, -y+2/3, -z+2/3'
'-x+1/3, -x+y+2/3, -z+2/3'
'y+1/3, x+2/3, -z+2/3'
'-x, -y, -z'
'y, -x+y, -z'
'x-y, x, -z'
'-x+y, y, z'
'x, x-y, z'
'-y, -x, z'
'-x+2/3, -y+1/3, -z+1/3'
'y+2/3, -x+y+1/3, -z+1/3'
'x-y+2/3, x+1/3, -z+1/3'
'-x+y+2/3, y+1/3, z+1/3'
'x+2/3, x-y+1/3, z+1/3'
'-y+2/3, -x+1/3, z+1/3'
'-x+1/3, -y+2/3, -z+2/3'
'y+1/3, -x+y+2/3, -z+2/3'
'x-y+1/3, x+2/3, -z+2/3'
'-x+y+1/3, y+2/3, z+2/3'
'x+1/3, x-y+2/3, z+2/3'
'-y+1/3, -x+2/3, z+2/3'

loop_
_atom_site_label
_atom_site_type_symbol
_atom_site_fract_x
_atom_site_fract_y
_atom_site_fract_z
_atom_site_U_iso_or_equiv
_atom_site_adp_type
_atom_site_occupancy
_atom_site_symmetry_multiplicity
_atom_site_calc_flag
_atom_site_refinement_flags
Ag Ag 0.36885(4) 0.03552(4) 0.3333 0.0913(5) Uani 1 2 d S
Fe Fe 0.5000 0.0000 0.0000 0.0380(4) Uani 1 4 d S
N1 N 0.45273(12) -0.0945(2) 0.0036(7) 0.0468(14) Uani 1 2 d S
N2 N 0.4416(2) -0.0001(2) 0.1468(6) 0.0581(12) Uani 1 1 d .
N3 N 0.30397(13) -0.30397(13) 0.0026(6) 0.0415(12) Uani 1 2 d S
C1 C 0.4799(2) -0.1243(2) 0.0039(8) 0.0625(17) Uani 1 1 d .
H1 H 0.5198 -0.1043 0.0045 0.075 Uiso 1 1 calc R
C2 C 0.4520(2) -0.1834(2) 0.0035(8) 0.0599(16) Uani 1 1 d .
H2 H 0.4729 -0.2024 0.0040 0.072 Uiso 1 1 calc R
C3 C 0.39297(14) -0.2141(3) 0.0022(8) 0.0414(14) Uani 1 2 d S
C4 C 0.36136(14) -0.2773(3) 0.0017(7) 0.0399(14) Uani 1 2 d S
C5 C 0.4118(3) 0.0081(3) 0.2124(8) 0.0683(18) Uani 1 1 d .
N4 N 0.6021(7) -0.1989(4) -0.0706(18) 0.103(5) Uani 0.75 2 d SPD
C6 C 0.5828(7) -0.2465(7) -0.1375(19) 0.131(6) Uani 0.75 1 d PD
H6 H 0.5898 -0.2759 -0.1147 0.157 Uiso 0.75 1 calc PR
C7 C 0.5521(7) -0.2479(8) -0.241(2) 0.149(8) Uani 0.75 1 d P
H7 H 0.5340 -0.2776 -0.3029 0.179 Uiso 0.75 1 calc PR

loop_
_atom_site_aniso_label
_atom_site_aniso_U_11
_atom_site_aniso_U_22
_atom_site_aniso_U_33
_atom_site_aniso_U_23
_atom_site_aniso_U_13
_atom_site_aniso_U_12
Ag 0.1021(7) 0.1021(7) 0.0993(8) -0.0207(2) 0.0207(2) 0.0733(6)
Fe 0.0298(5) 0.0301(6) 0.0543(8) -0.0140(5) -0.0070(3) 0.0150(3)
N1 0.035(2) 0.034(3) 0.071(4) -0.008(3) -0.0040(13) 0.0169(14)
N2 0.057(3) 0.052(3) 0.069(3) -0.015(2) 0.005(2) 0.030(2)
N3 0.0340(19) 0.0340(19) 0.056(3) -0.0015(12) 0.0015(12) 0.017(2)
C1 0.035(3) 0.040(3) 0.110(5) -0.002(3) -0.010(3) 0.017(2)
C2 0.039(3) 0.036(3) 0.107(5) -0.001(3) -0.005(3) 0.021(2)
C3 0.038(2) 0.031(3) 0.054(4) -0.005(3) -0.0025(13) 0.0154(14)
C4 0.036(2) 0.036(3) 0.048(4) 0.000(3) 0.0001(13) 0.0182(16)
C5 0.063(4) 0.071(4) 0.083(5) -0.026(4) 0.001(3) 0.043(3)
N4 0.096(11) 0.093(8) 0.121(13) 0.004(5) 0.008(9) 0.048(5)
C6 0.100(10) 0.138(15) 0.163(17) -0.018(13) -0.021(11) 0.066(11)
C7 0.106(11) 0.172(18) 0.152(15) -0.066(13) -0.001(10) 0.057(11)

loop_
_atom_type_symbol
_atom_type_description
_atom_type_scat_dispersion_real
_atom_type_scat_dispersion_imag
_atom_type_scat_source
C C 0.0033 0.0016 'International Tables Vol C Tables 4.2.6.8 and 6.1.1.4'
H H 0.0000 0.0000 'International Tables Vol C Tables 4.2.6.8 and 6.1.1.4'
N N 0.0061 0.0033 'International Tables Vol C Tables 4.2.6.8 and 6.1.1.4'
Fe Fe 0.3463 0.8444 'International Tables Vol C Tables 4.2.6.8 and 6.1.1.4'
Ag Ag -0.8971 1.1015 'International Tables Vol C Tables 4.2.6.8 and 6.1.1.4'

loop_
_geom_angle_atom_site_label_1
_geom_angle_atom_site_label_2
_geom_angle_atom_site_label_3
_geom_angle
_geom_angle_site_symmetry_1
_geom_angle_site_symmetry_3
C5 Ag C5 168.3(4) 18_545 .
N2 Fe N2 180.0(3) 4 22_655
N2 Fe N2 86.3(3) 4 .
N2 Fe N2 93.7(3) 22_655 .
N2 Fe N2 93.7(3) 4 19_655
N2 Fe N2 86.3(3) 22_655 19_655
N2 Fe N2 180.0(3) . 19_655
N2 Fe N1 89.29(18) 4 19_655
N2 Fe N1 90.71(18) 22_655 19_655
N2 Fe N1 90.71(18) . 19_655
N2 Fe N1 89.29(18) 19_655 19_655
N2 Fe N1 90.71(18) 4 .
N2 Fe N1 89.29(18) 22_655 .
N2 Fe N1 89.29(18) . .
N2 Fe N1 90.71(18) 19_655 .
N1 Fe N1 180.00(17) 19_655 .
C1 N1 C1 116.9(6) . 22_655
C1 N1 Fe 121.5(3) . .
C1 N1 Fe 121.5(3) 22_655 .
C5 N2 Fe 167.8(6) . .
C4 N3 C4 115.4(7) . 2_545
N1 C1 C2 123.4(5) . .
N1 C1 H1 118.3 . .
C2 C1 H1 118.3 . .
C3 C2 C1 119.4(5) . .
C3 C2 H2 120.3 . .
C1 C2 H2 120.3 . .
C2 C3 C2 117.4(6) 22_655 .
C2 C3 C4 121.3(3) 22_655 .
C2 C3 C4 121.3(3) . .
N3 C4 N3 124.6(7) . 3_655
N3 C4 C3 117.7(3) . .
N3 C4 C3 117.7(3) 3_655 .
N2 C5 Ag 171.2(7) . .
C6 N4 C6 103(2) . 23_545
N4 C6 C7 111.8(18) . .
N4 C6 C6 38.4(11) . 23_545
C7 C6 C6 73.5(10) . 23_545
N4 C6 H6 124.1 . .
C7 C6 H6 124.1 . .
C6 C6 H6 162.4 23_545 .
C7 C7 C6 106.5(10) 23_545 .
C7 C7 H7 126.8 23_545 .
C6 C7 H7 126.7 . .

loop_
_geom_bond_atom_site_label_1
_geom_bond_atom_site_label_2
_geom_bond_distance
_geom_bond_site_symmetry_2
Ag C5 2.047(6) 18_545
Ag C5 2.047(6) .
Fe N2 2.149(5) 4
Fe N2 2.149(5) 22_655
Fe N2 2.149(5) .
Fe N2 2.149(5) 19_655
Fe N1 2.202(6) 19_655
Fe N1 2.202(6) .
N1 C1 1.327(7) .
N1 C1 1.327(7) 22_655
N2 C5 1.140(8) .
N3 C4 1.338(4) .
N3 C4 1.338(4) 2_545
C1 C2 1.376(7) .
C1 H1 0.9300 .
C2 C3 1.374(6) .
C2 H2 0.9300 .
C3 C2 1.374(6) 22_655
C3 C4 1.473(9) .
C4 N3 1.338(4) 3_655
N4 C6 1.299(9) .
N4 C6 1.299(9) 23_545
C6 C7 1.32(2) .
C6 C6 2.04(3) 23_545
C6 H6 0.9300 .
C7 C7 1.29(4) 23_545
C7 H7 0.9300 .
